data_7159361
loop_
_publ_author_name
'Ammon, Erich'
'Heine, Paul'
'Cordero, Miguel Andre Arg&#xfc;ello'
'Lochbrunner, Stefan'
'Villinger, Alexander'
'Ehlers, Peter'
'Langer, Peter'

_publ_section_title
;
 Dibenzoacridines: synthesis by alkyne-carbonyl-metathesis and properties.
;
_journal_issue 21
_journal_name_full 'Organic &amp; biomolecular chemistry'
_journal_page_first 4504
_journal_page_last 4517
_journal_paper_doi 10.1039/d3ob00407d
_journal_volume 21
_journal_year 2023
_chemical_formula_moiety 'C31 H17 N O2 S2'
_chemical_formula_sum 'C31 H17 N O2 S2'
_chemical_formula_weight 499.57
_space_group_crystal_system monoclinic
_space_group_IT_number 15
_space_group_name_Hall '-C 2yc'
_space_group_name_H-M_alt 'C 1 2/c 1'
_atom_sites_solution_hydrogens geom
_audit_creation_method SHELXL-2014/7
_audit_update_record
;
2022-05-02 deposited with the CCDC.	2023-05-15 downloaded from the CCDC.
;
_cell_angle_alpha 90
_cell_angle_beta 100.440(7)
_cell_angle_gamma 90
_cell_formula_units_Z 4
_cell_length_a 15.245(4)
_cell_length_b 18.740(5)
_cell_length_c 8.084(2)
_cell_measurement_reflns_used 3944
_cell_measurement_temperature 123(2)
_cell_measurement_theta_max 31.92
_cell_measurement_theta_min 3.29
_cell_volume 2271.3(10)
_computing_cell_refinement 'Bruker Apex V7.51A'
_computing_data_collection 'Bruker Apex V7.51A'
_computing_data_reduction 'Bruker SAINT'
_computing_molecular_graphics 'ORTEP-3v2.01 (Farrugia, 1997)'
_computing_publication_material 'SHELXL-2014/7 (Sheldrick, 2014)'
_computing_structure_refinement 'SHELXL-2014/7 (Sheldrick, 2014)'
_computing_structure_solution 'Bruker SHELXTL'
_diffrn_ambient_temperature 123(2)
_diffrn_measured_fraction_theta_full 0.998
_diffrn_measured_fraction_theta_max 0.999
_diffrn_measurement_device_type 'Bruker Apex Kappa-II-CCD-diffractometer'
_diffrn_measurement_method 'phi and omega scans'
_diffrn_radiation_type MoK\a
_diffrn_radiation_wavelength 0.71073
_diffrn_reflns_av_R_equivalents 0.0737
_diffrn_reflns_av_unetI/netI 0.0505
_diffrn_reflns_Laue_measured_fraction_full 0.998
_diffrn_reflns_Laue_measured_fraction_max 0.999
_diffrn_reflns_limit_h_max 22
_diffrn_reflns_limit_h_min -22
_diffrn_reflns_limit_k_max 27
_diffrn_reflns_limit_k_min -27
_diffrn_reflns_limit_l_max 7
_diffrn_reflns_limit_l_min -12
_diffrn_reflns_number 21882
_diffrn_reflns_point_group_measured_fraction_full 0.998
_diffrn_reflns_point_group_measured_fraction_max 0.999
_diffrn_reflns_theta_full 25.242
_diffrn_reflns_theta_max 31.998
_diffrn_reflns_theta_min 3.295
_diffrn_source 'sealed tube'
_exptl_absorpt_coefficient_mu 0.267
_exptl_absorpt_correction_T_max 0.7467
_exptl_absorpt_correction_T_min 0.5895
_exptl_absorpt_correction_type multi-scan
_exptl_absorpt_process_details '(SADABS; Sheldrick, 2004)'
_exptl_crystal_colour yellow
_exptl_crystal_density_diffrn 1.461
_exptl_crystal_description block
_exptl_crystal_F_000 1032
_exptl_crystal_size_max 0.610
_exptl_crystal_size_mid 0.060
_exptl_crystal_size_min 0.050
_refine_diff_density_max 0.460
_refine_diff_density_min -0.275
_refine_diff_density_rms 0.071
_refine_ls_extinction_method none
_refine_ls_goodness_of_fit_ref 1.025
_refine_ls_hydrogen_treatment constr
_refine_ls_matrix_type full
_refine_ls_number_parameters 164
_refine_ls_number_reflns 3939
_refine_ls_number_restraints 0
_refine_ls_restrained_S_all 1.025
_refine_ls_R_factor_all 0.0667
_refine_ls_R_factor_gt 0.0460
_refine_ls_shift/su_max 0.001
_refine_ls_shift/su_mean 0.000
_refine_ls_structure_factor_coef Fsqd
_refine_ls_weighting_details 'w=1/[\s^2^(Fo^2^)+(0.0616P)^2^+1.2614P] where P=(Fo^2^+2Fc^2^)/3'
_refine_ls_weighting_scheme calc
_refine_ls_wR_factor_gt 0.1130
_refine_ls_wR_factor_ref 0.1265
_reflns_Friedel_coverage 0.000
_reflns_number_gt 2964
_reflns_number_total 3939
_reflns_threshold_expression 'I > 2\s(I)'
_cod_data_source_file d3ob00407d2.cif
_cod_data_source_block is_erp126
_cod_depositor_comments 'Adding full bibliography for 7159361--7159362.cif.'
_cod_original_cell_volume 2271.3(11)
_cod_original_sg_symbol_H-M 'C 2/c'
_cod_database_code 7159361
_shelx_shelxl_version_number 2014/7
_shelx_space_group_comment
;
The symmetry employed for this shelxl refinement is uniquely defined
by the following loop, which should always be used as a source of
symmetry information in preference to the above space-group names.
They are only intended as comments.
;
_shelx_estimated_absorpt_t_min 0.854
_shelx_estimated_absorpt_t_max 0.987

loop_
_space_group_symop_operation_xyz
'x, y, z'
'-x, y, -z+1/2'
'x+1/2, y+1/2, z'
'-x+1/2, y+1/2, -z+1/2'
'-x, -y, -z'
'x, -y, z-1/2'
'-x+1/2, -y+1/2, -z'
'x+1/2, -y+1/2, z-1/2'

loop_
_atom_site_label
_atom_site_type_symbol
_atom_site_fract_x
_atom_site_fract_y
_atom_site_fract_z
_atom_site_U_iso_or_equiv
_atom_site_adp_type
_atom_site_occupancy
_atom_site_site_symmetry_order
_atom_site_calc_flag
_atom_site_refinement_flags_posn
_atom_site_refinement_flags_adp
_atom_site_refinement_flags_occupancy
_atom_site_disorder_assembly
_atom_site_disorder_group
C1 C 0.56458(9) 0.38773(7) 0.69358(16) 0.0171(2) Uani 1 1 d . . . . .
C2 C 0.63332(9) 0.34706(7) 0.63432(17) 0.0181(3) Uani 1 1 d . . . . .
C3 C 0.70285(10) 0.38129(7) 0.58272(17) 0.0198(3) Uani 1 1 d . . . . .
H3 H 0.7482 0.3545 0.5444 0.024 Uiso 1 1 calc R U . . .
C4 C 0.70719(9) 0.45684(7) 0.58654(17) 0.0185(3) Uani 1 1 d . . . . .
C5 C 0.74041(10) 0.58549(8) 0.58238(19) 0.0233(3) Uani 1 1 d . . . . .
H5 H 0.7640 0.6319 0.5720 0.028 Uiso 1 1 calc R U . . .
C6 C 0.66306(9) 0.57300(7) 0.63758(18) 0.0211(3) Uani 1 1 d . . . . .
H6 H 0.6265 0.6095 0.6702 0.025 Uiso 1 1 calc R U . . .
C7 C 0.64270(9) 0.49873(7) 0.64125(17) 0.0170(2) Uani 1 1 d . . . . .
C8 C 0.56839(9) 0.46418(7) 0.69513(16) 0.0162(2) Uani 1 1 d . . . . .
C9 C 0.5000 0.50106(9) 0.7500 0.0166(3) Uani 1 2 d S T P . .
H9 H 0.5000 0.5518 0.7500 0.020 Uiso 1 2 calc R U P . .
C10 C 0.63556(10) 0.26679(7) 0.63463(18) 0.0201(3) Uani 1 1 d . . . . .
C11 C 0.55723(9) 0.22423(7) 0.55466(18) 0.0189(3) Uani 1 1 d . . . . .
C12 C 0.48342(11) 0.25472(8) 0.45388(19) 0.0239(3) Uani 1 1 d . . . . .
H12 H 0.4805 0.3051 0.4404 0.029 Uiso 1 1 calc R U . . .
C13 C 0.41389(11) 0.21276(9) 0.3726(2) 0.0279(3) Uani 1 1 d . . . . .
H13 H 0.3632 0.2341 0.3052 0.033 Uiso 1 1 calc R U . . .
C14 C 0.41911(12) 0.13955(9) 0.3907(3) 0.0368(4) Uani 1 1 d . . . . .
H14 H 0.3724 0.1103 0.3335 0.044 Uiso 1 1 calc R U . . .
C15 C 0.49190(13) 0.10870(10) 0.4915(3) 0.0488(6) Uani 1 1 d . . . . .
H15 H 0.4945 0.0583 0.5047 0.059 Uiso 1 1 calc R U . . .
C16 C 0.56093(11) 0.15043(8) 0.5732(2) 0.0316(4) Uani 1 1 d . . . . .
H16 H 0.6110 0.1288 0.6421 0.038 Uiso 1 1 calc R U . . .
N1 N 0.5000 0.35145(8) 0.7500 0.0174(3) Uani 1 2 d S T P . .
O1 O 0.70575(8) 0.23708(6) 0.69226(17) 0.0345(3) Uani 1 1 d . . . . .
S1 S 0.79141(2) 0.50842(2) 0.53307(5) 0.02193(11) Uani 1 1 d . . . . .

loop_
_atom_site_aniso_label
_atom_site_aniso_U_11
_atom_site_aniso_U_22
_atom_site_aniso_U_33
_atom_site_aniso_U_23
_atom_site_aniso_U_13
_atom_site_aniso_U_12
C1 0.0208(6) 0.0137(5) 0.0157(6) 0.0002(5) 0.0006(5) -0.0001(4)
C2 0.0217(6) 0.0139(5) 0.0182(6) -0.0001(5) 0.0020(5) 0.0011(5)
C3 0.0229(6) 0.0174(6) 0.0193(6) -0.0003(5) 0.0040(5) 0.0022(5)
C4 0.0199(6) 0.0176(6) 0.0174(6) 0.0005(5) 0.0014(5) -0.0019(5)
C5 0.0229(6) 0.0176(6) 0.0283(7) -0.0004(5) 0.0014(6) -0.0034(5)
C6 0.0207(6) 0.0147(6) 0.0263(7) -0.0004(5) 0.0001(5) -0.0006(5)
C7 0.0182(6) 0.0149(6) 0.0165(6) 0.0006(4) -0.0006(5) -0.0003(4)
C8 0.0182(6) 0.0129(5) 0.0163(6) 0.0004(4) -0.0004(5) -0.0003(4)
C9 0.0193(8) 0.0123(7) 0.0170(8) 0.000 -0.0005(7) 0.000
C10 0.0236(6) 0.0162(6) 0.0205(6) 0.0003(5) 0.0038(5) 0.0020(5)
C11 0.0205(6) 0.0151(6) 0.0230(6) -0.0010(5) 0.0090(5) 0.0006(5)
C12 0.0293(7) 0.0199(6) 0.0217(7) -0.0017(5) 0.0023(6) 0.0009(5)
C13 0.0238(7) 0.0342(8) 0.0262(7) -0.0070(6) 0.0061(6) -0.0025(6)
C14 0.0248(8) 0.0325(9) 0.0557(11) -0.0096(8) 0.0137(8) -0.0135(6)
C15 0.0327(9) 0.0183(8) 0.0948(18) -0.0007(9) 0.0098(10) -0.0088(7)
C16 0.0243(7) 0.0172(6) 0.0542(11) 0.0035(7) 0.0100(7) 0.0000(5)
N1 0.0201(7) 0.0148(7) 0.0170(7) 0.000 0.0031(6) 0.000
O1 0.0279(6) 0.0193(5) 0.0509(8) 0.0029(5) -0.0073(5) 0.0039(4)
S1 0.02076(17) 0.01973(17) 0.02559(19) -0.00020(13) 0.00494(13) -0.00268(12)

loop_
_atom_type_symbol
_atom_type_description
_atom_type_scat_dispersion_real
_atom_type_scat_dispersion_imag
_atom_type_scat_source
C C 0.0033 0.0016 'International Tables Vol C Tables 4.2.6.8 and 6.1.1.4'
H H 0.0000 0.0000 'International Tables Vol C Tables 4.2.6.8 and 6.1.1.4'
N N 0.0061 0.0033 'International Tables Vol C Tables 4.2.6.8 and 6.1.1.4'
O O 0.0106 0.0060 'International Tables Vol C Tables 4.2.6.8 and 6.1.1.4'
S S 0.1246 0.1234 'International Tables Vol C Tables 4.2.6.8 and 6.1.1.4'

loop_
_geom_angle_atom_site_label_1
_geom_angle_atom_site_label_2
_geom_angle_atom_site_label_3
_geom_angle
_geom_angle_site_symmetry_1
_geom_angle_site_symmetry_3
_geom_angle_publ_flag
N1 C1 C8 122.28(13) . . ?
N1 C1 C2 117.76(12) . . ?
C8 C1 C2 119.94(12) . . ?
C3 C2 C1 120.15(12) . . ?
C3 C2 C10 116.81(12) . . ?
C1 C2 C10 122.96(12) . . ?
C2 C3 C4 119.85(13) . . ?
C2 C3 H3 120.1 . . ?
C4 C3 H3 120.1 . . ?
C7 C4 C3 122.53(12) . . ?
C7 C4 S1 111.38(10) . . ?
C3 C4 S1 126.06(11) . . ?
C6 C5 S1 112.83(11) . . ?
C6 C5 H5 123.6 . . ?
S1 C5 H5 123.6 . . ?
C5 C6 C7 112.38(13) . . ?
C5 C6 H6 123.8 . . ?
C7 C6 H6 123.8 . . ?
C4 C7 C6 112.01(12) . . ?
C4 C7 C8 118.86(12) . . ?
C6 C7 C8 129.12(12) . . ?
C9 C8 C1 117.94(13) . . ?
C9 C8 C7 123.40(12) . . ?
C1 C8 C7 118.66(12) . . ?
C8 C9 C8 120.31(17) 2_656 . ?
C8 C9 H9 119.8 2_656 . ?
C8 C9 H9 119.8 . . ?
O1 C10 C11 120.12(13) . . ?
O1 C10 C2 118.31(13) . . ?
C11 C10 C2 121.37(12) . . ?
C12 C11 C16 119.05(14) . . ?
C12 C11 C10 122.53(13) . . ?
C16 C11 C10 118.29(13) . . ?
C13 C12 C11 120.92(14) . . ?
C13 C12 H12 119.5 . . ?
C11 C12 H12 119.5 . . ?
C14 C13 C12 119.29(16) . . ?
C14 C13 H13 120.4 . . ?
C12 C13 H13 120.4 . . ?
C15 C14 C13 120.26(16) . . ?
C15 C14 H14 119.9 . . ?
C13 C14 H14 119.9 . . ?
C14 C15 C16 120.50(16) . . ?
C14 C15 H15 119.7 . . ?
C16 C15 H15 119.7 . . ?
C15 C16 C11 119.97(16) . . ?
C15 C16 H16 120.0 . . ?
C11 C16 H16 120.0 . . ?
C1 N1 C1 119.15(16) . 2_656 ?
C5 S1 C4 91.39(7) . . ?

loop_
_geom_bond_atom_site_label_1
_geom_bond_atom_site_label_2
_geom_bond_distance
_geom_bond_site_symmetry_2
_geom_bond_publ_flag
C1 N1 1.3425(16) . ?
C1 C8 1.4338(18) . ?
C1 C2 1.4459(19) . ?
C2 C3 1.367(2) . ?
C2 C10 1.5046(19) . ?
C3 C4 1.4173(19) . ?
C3 H3 0.9500 . ?
C4 C7 1.3914(19) . ?
C4 S1 1.7237(14) . ?
C5 C6 1.355(2) . ?
C5 S1 1.7210(16) . ?
C5 H5 0.9500 . ?
C6 C7 1.4276(19) . ?
C6 H6 0.9500 . ?
C7 C8 1.4392(19) . ?
C8 C9 1.3889(16) . ?
C9 C8 1.3889(16) 2_656 ?
C9 H9 0.9500 . ?
C10 O1 1.2213(17) . ?
C10 C11 1.483(2) . ?
C11 C12 1.387(2) . ?
C11 C16 1.391(2) . ?
C12 C13 1.386(2) . ?
C12 H12 0.9500 . ?
C13 C14 1.380(2) . ?
C13 H13 0.9500 . ?
C14 C15 1.379(3) . ?
C14 H14 0.9500 . ?
C15 C16 1.380(2) . ?
C15 H15 0.9500 . ?
C16 H16 0.9500 . ?
N1 C1 1.3426(16) 2_656 ?

loop_
_geom_torsion_atom_site_label_1
_geom_torsion_atom_site_label_2
_geom_torsion_atom_site_label_3
_geom_torsion_atom_site_label_4
_geom_torsion
_geom_torsion_site_symmetry_1
_geom_torsion_site_symmetry_2
_geom_torsion_site_symmetry_3
_geom_torsion_site_symmetry_4
_geom_torsion_publ_flag
N1 C1 C2 C3 -177.01(11) . . . . ?
C8 C1 C2 C3 1.23(19) . . . . ?
N1 C1 C2 C10 -0.44(19) . . . . ?
C8 C1 C2 C10 177.80(12) . . . . ?
C1 C2 C3 C4 -0.3(2) . . . . ?
C10 C2 C3 C4 -177.13(13) . . . . ?
C2 C3 C4 C7 -0.1(2) . . . . ?
C2 C3 C4 S1 177.71(11) . . . . ?
S1 C5 C6 C7 -0.03(17) . . . . ?
C3 C4 C7 C6 178.44(13) . . . . ?
S1 C4 C7 C6 0.37(15) . . . . ?
C3 C4 C7 C8 -0.4(2) . . . . ?
S1 C4 C7 C8 -178.46(10) . . . . ?
C5 C6 C7 C4 -0.22(18) . . . . ?
C5 C6 C7 C8 178.46(13) . . . . ?
N1 C1 C8 C9 -3.08(18) . . . . ?
C2 C1 C8 C9 178.76(10) . . . . ?
N1 C1 C8 C7 176.50(10) . . . . ?
C2 C1 C8 C7 -1.66(19) . . . . ?
C4 C7 C8 C9 -179.20(11) . . . . ?
C6 C7 C8 C9 2.2(2) . . . . ?
C4 C7 C8 C1 1.25(19) . . . . ?
C6 C7 C8 C1 -177.36(13) . . . . ?
C1 C8 C9 C8 1.44(8) . . . 2_656 ?
C7 C8 C9 C8 -178.12(14) . . . 2_656 ?
C3 C2 C10 O1 44.76(19) . . . . ?
C1 C2 C10 O1 -131.92(15) . . . . ?
C3 C2 C10 C11 -130.21(14) . . . . ?
C1 C2 C10 C11 53.11(19) . . . . ?
O1 C10 C11 C12 -164.71(15) . . . . ?
C2 C10 C11 C12 10.2(2) . . . . ?
O1 C10 C11 C16 11.0(2) . . . . ?
C2 C10 C11 C16 -174.09(14) . . . . ?
C16 C11 C12 C13 0.2(2) . . . . ?
C10 C11 C12 C13 175.89(14) . . . . ?
C11 C12 C13 C14 -1.0(2) . . . . ?
C12 C13 C14 C15 1.4(3) . . . . ?
C13 C14 C15 C16 -1.0(3) . . . . ?
C14 C15 C16 C11 0.2(3) . . . . ?
C12 C11 C16 C15 0.2(3) . . . . ?
C10 C11 C16 C15 -175.71(17) . . . . ?
C8 C1 N1 C1 1.56(9) . . . 2_656 ?
C2 C1 N1 C1 179.76(13) . . . 2_656 ?
C6 C5 S1 C4 0.21(12) . . . . ?
C7 C4 S1 C5 -0.33(11) . . . . ?
C3 C4 S1 C5 -178.31(13) . . . . ?
